data_7207819
loop_
_publ_author_name
'Constable, Edwin C.'
'Housecroft, Catherine E.'
'Neuburger, Markus'
'Vujovic, Srboljub'
'Zampese, Jennifer A.'
'Zhang, Guoqi'

_publ_section_title
;
 Cobalt(ii) coordination polymers with 4&#x2032;-substituted
 4,2&#x2032;:6&#x2032;,4&#x2032;&#x2032;- and
 3,2&#x2032;:6&#x2032;,3&#x2032;&#x2032;-terpyridines: engineering a
 switch from planar to undulating chains and sheets
;
_journal_issue 10
_journal_name_full CrystEngComm
_journal_page_first 3554
_journal_paper_doi 10.1039/c2ce06609b
_journal_volume 14
_journal_year 2012
_chemical_formula_moiety 'C38 H26 Co N12 S2, 2(C H4 O)'
_chemical_formula_sum 'C40 H34 Co N12 O2 S2'
_chemical_formula_weight 837.85
_space_group_IT_number 14
_symmetry_cell_setting monoclinic
_symmetry_space_group_name_Hall '-P 2ybc'
_symmetry_space_group_name_H-M 'P 1 21/c 1'
_atom_sites_solution_hydrogens geom
_atom_sites_solution_primary direct
_audit_creation_date 11-02-09
_audit_creation_method CRYSTALS_ver_14.09
_cell_angle_alpha 90
_cell_angle_beta 109.477(2)
_cell_angle_gamma 90
_cell_formula_units_Z 4
_cell_length_a 23.3334(7)
_cell_length_b 10.3868(3)
_cell_length_c 17.3827(6)
_cell_measurement_reflns_used 9854
_cell_measurement_temperature 123
_cell_measurement_theta_max 35
_cell_measurement_theta_min 3
_cell_volume 3971.8(2)
_computing_cell_refinement 'Apex2 (Bruker AXS, 2006)'
_computing_data_collection 'Apex2 (Bruker AXS, 2006)'
_computing_data_reduction 'Apex2 (Bruker AXS, 2006)'
_computing_molecular_graphics 'CAMERON (Watkin et al., 1996)'
_computing_publication_material 'CRYSTALS (Betteridge et al., 2003)'
_computing_structure_refinement 'CRYSTALS (Betteridge et al., 2003)'
_computing_structure_solution 'SIR92 (Altomare et al., 1994)'
_diffrn_ambient_temperature 123
_diffrn_measured_fraction_theta_full 0.996
_diffrn_measured_fraction_theta_max 0.996
_diffrn_measurement_device Area
_diffrn_measurement_device_type 'Bruker Kappa Apex2'
_diffrn_measurement_method '\f & \w scans'
_diffrn_radiation_monochromator graphite
_diffrn_radiation_type 'Mo K\a'
_diffrn_radiation_wavelength 0.71073
_diffrn_reflns_av_R_equivalents 0.056
_diffrn_reflns_limit_h_max 37
_diffrn_reflns_limit_h_min -37
_diffrn_reflns_limit_k_max 16
_diffrn_reflns_limit_k_min -16
_diffrn_reflns_limit_l_max 27
_diffrn_reflns_limit_l_min -27
_diffrn_reflns_number 102487
_diffrn_reflns_theta_full 35.018
_diffrn_reflns_theta_max 35.018
_diffrn_reflns_theta_min 1.851
_diffrn_standards_number 0
_exptl_absorpt_coefficient_mu 0.590
_exptl_absorpt_correction_T_max 0.98
_exptl_absorpt_correction_T_min 0.97
_exptl_absorpt_correction_type multi-scan
_exptl_absorpt_process_details 'DENZO/SCALEPACK (Otwinowski & Minor, 1997)'
_exptl_crystal_colour brown
_exptl_crystal_density_diffrn 1.401
_exptl_crystal_density_method 'not measured'
_exptl_crystal_description needle
_exptl_crystal_F_000 1732
_exptl_crystal_size_max 0.230
_exptl_crystal_size_mid 0.060
_exptl_crystal_size_min 0.040
_refine_diff_density_max 1.56
_refine_diff_density_min -0.82
_refine_ls_extinction_method None
_refine_ls_goodness_of_fit_ref 1.0536
_refine_ls_hydrogen_treatment none
_refine_ls_matrix_type full
_refine_ls_number_parameters 678
_refine_ls_number_reflns 9242
_refine_ls_number_restraints 479
_refine_ls_R_factor_all 0.1092
_refine_ls_R_factor_gt 0.0697
_refine_ls_shift/su_max 0.0057614
_refine_ls_shift/su_mean 0.0002323
_refine_ls_structure_factor_coef F
_refine_ls_weighting_details
;
Method, part 1, Chebychev polynomial, (Watkin, 1994, Prince, 1982)
[weight] = 1.0/[A~0~*T~0~(x)+A~1~*T~1~(x) ... +A~n-1~]*T~n-1~(x)]
where A~i~ are the Chebychev coefficients listed below and x= Fcalc/Fmax
Method = Robust Weighting (Prince, 1982)
W = [weight] * [1-(deltaF/6*sigmaF)^2^]^2^
A~i~ are:
0.276 0.297 0.997E-01
;
_refine_ls_weighting_scheme calc
_refine_ls_wR_factor_all 0.1443
_refine_ls_wR_factor_gt 0.0669
_refine_ls_wR_factor_ref 0.0560
_reflns_limit_h_max 35
_reflns_limit_h_min -37
_reflns_limit_k_max 16
_reflns_limit_k_min 0
_reflns_limit_l_max 27
_reflns_limit_l_min 0
_reflns_number_gt 12290
_reflns_number_total 17451
_reflns_threshold_expression I>2.0\s(I)
_oxford_diffrn_Wilson_B_factor 1.41
_oxford_diffrn_Wilson_scale 691.40
_oxford_refine_ls_r_factor_ref 0.0548
_oxford_refine_ls_scale 0.05271(7)
_oxford_reflns_number_all 17423
_oxford_reflns_threshold_expression_ref I>3.0\s(I)
_oxford_structure_analysis_title 'gq214_123k_0ma in P2(1)/c'
_cod_data_source_file c2ce06609b.txt
_cod_data_source_block GQ214
_cod_depositor_comments
;
The following automatic conversions were performed:

'_symmetry_cell_setting' value 'Monoclinic' changed to 'monoclinic'
according to /home/saulius/struct/CIF-dictionaries/cif_core.dic
dictionary named 'cif_core.dic' version 2.4.1 from 2010-06-29.

Automatic conversion script
Id: cif_fix_values 1715 2011-07-08 13:25:40Z adriana 
;
_cod_original_sg_symbol_H-M 'P 21/c'
_cod_original_formula_sum 'C40 H34 Co1 N12 O2 S2'
_cod_database_code 7207819

loop_
_symmetry_equiv_pos_as_xyz
x,y,z
-x,-y,-z
-x,y+1/2,-z+1/2
x,-y+1/2,z+1/2

loop_
_atom_site_label
_atom_site_type_symbol
_atom_site_fract_x
_atom_site_fract_y
_atom_site_fract_z
_atom_site_U_iso_or_equiv
_atom_site_occupancy
_atom_site_adp_type
_atom_site_refinement_flags_posn
_atom_site_refinement_flags_adp
_atom_site_refinement_flags_occupancy
_atom_site_disorder_assembly
_atom_site_disorder_group
Co1 Co 0.249302(13) 0.72509(3) 0.248941(19) 0.0172 1.0000 Uani D U . . .
N1 N 0.20371(9) 0.8785(2) 0.18012(13) 0.0264 1.0000 Uani . . . . .
N2 N 0.29591(9) 0.5749(2) 0.32023(14) 0.0247 1.0000 Uani . . . . .
N3 N 0.30312(8) 0.70902(19) 0.16550(12) 0.0189 1.0000 Uani . . . . .
N4 N 0.49230(8) 0.62987(19) 0.09461(11) 0.0172 1.0000 Uani . . . . .
N5 N 0.68048(8) 0.35947(19) 0.17957(11) 0.0185 1.0000 Uani . . . . .
N6 N 0.52777(9) 0.8713(2) -0.14480(13) 0.0260 1.0000 Uani . . . . .
N7 N 0.46642(9) 1.0371(2) -0.19151(12) 0.0236 1.0000 Uani . . . . .
N11 N -0.02980(9) 0.5924(2) 0.65145(13) 0.0255 1.0000 Uani . . . . .
N12 N 0.03655(10) 0.4417(2) 0.71046(14) 0.0283 1.0000 Uani . . . . .
C1 C 0.19825(10) 0.9774(3) 0.14794(16) 0.0269 1.0000 Uani . . . . .
C2 C 0.30621(10) 0.5008(2) 0.37344(16) 0.0227 1.0000 Uani . . . . .
C3 C 0.31686(10) 0.8162(2) 0.13205(15) 0.0216 1.0000 Uani . . . . .
C4 C 0.36254(10) 0.8219(2) 0.09790(15) 0.0217 1.0000 Uani . . . . .
C5 C 0.39628(9) 0.7121(2) 0.09653(13) 0.0176 1.0000 Uani . . . . .
C6 C 0.38082(10) 0.5995(2) 0.12820(14) 0.0218 1.0000 Uani . . . . .
C7 C 0.33455(10) 0.6022(2) 0.16207(15) 0.0223 1.0000 Uani . . . . .
C8 C 0.44718(9) 0.7158(2) 0.06350(13) 0.0164 1.0000 Uani . . . . .
C9 C 0.44691(9) 0.8038(2) 0.00330(13) 0.0176 1.0000 Uani . . . . .
C10 C 0.49445(9) 0.8041(2) -0.02833(13) 0.0154 1.0000 Uani . . . . .
C11 C 0.54206(9) 0.7172(2) 0.00473(13) 0.0175 1.0000 Uani . . . . .
C12 C 0.53932(9) 0.6333(2) 0.06616(13) 0.0166 1.0000 Uani . . . . .
C13 C 0.62233(9) 0.3399(2) 0.17433(14) 0.0192 1.0000 Uani . . . . .
C14 C 0.57624(9) 0.4270(2) 0.13934(13) 0.0186 1.0000 Uani . . . . .
C15 C 0.58869(9) 0.5396(2) 0.10424(13) 0.0177 1.0000 Uani . . . . .
C16 C 0.64886(10) 0.5584(3) 0.10838(16) 0.0259 1.0000 Uani . . . . .
C17 C 0.69258(10) 0.4676(3) 0.14667(16) 0.0269 1.0000 Uani . . . . .
C18 C 0.49215(9) 0.8893(2) -0.09603(13) 0.0181 1.0000 Uani . . . . .
C19 C 0.51030(12) 0.9616(3) -0.20135(16) 0.0304 1.0000 Uani . . . . .
C20 C 0.45377(10) 0.9921(2) -0.12487(14) 0.0201 1.0000 Uani . . . . .
C28 C 0.01220(7) 0.66796(19) 0.54382(11) 0.0198 1.0000 Uani D U . . .
C36 C 0.01331(9) 0.5844(2) 0.61253(14) 0.0194 1.0000 Uani . . . . .
C37 C -0.01369(12) 0.5055(3) 0.70939(17) 0.0300 1.0000 Uani . . . . .
C38 C 0.05418(10) 0.4904(2) 0.64899(15) 0.0235 1.0000 Uani . . . . .
S1 S 0.18902(4) 1.11240(9) 0.09923(8) 0.0640 1.0000 Uani . . . . .
S2 S 0.32120(3) 0.40155(7) 0.44984(5) 0.0358 1.0000 Uani . . . . .
H1 H 0.4477 1.0980 -0.2238 0.0293 1.0000 Uiso R . . . .
H2 H 0.0561 0.3841 0.7460 0.0354 1.0000 Uiso R . . . .
H21 H 0.2947 0.8899 0.1322 0.0272 1.0000 Uiso R . . . .
H41 H 0.3702 0.8988 0.0756 0.0278 1.0000 Uiso R . . . .
H61 H 0.4014 0.5218 0.1274 0.0278 1.0000 Uiso R . . . .
H71 H 0.3244 0.5257 0.1838 0.0277 1.0000 Uiso R . . . .
H91 H 0.4146 0.8604 -0.0161 0.0219 1.0000 Uiso R . . . .
H111 H 0.5746 0.7142 -0.0150 0.0222 1.0000 Uiso R . . . .
H131 H 0.6133 0.2630 0.1956 0.0237 1.0000 Uiso R . . . .
H141 H 0.5368 0.4098 0.1394 0.0228 1.0000 Uiso R . . . .
H161 H 0.6596 0.6306 0.0863 0.0319 1.0000 Uiso R . . . .
H171 H 0.7324 0.4828 0.1511 0.0344 1.0000 Uiso R . . . .
H191 H 0.5261 0.9728 -0.2428 0.0368 1.0000 Uiso R . . . .
H201 H 0.4246 1.0266 -0.1047 0.0250 1.0000 Uiso R . . . .
H371 H -0.0343 0.4888 0.7461 0.0374 1.0000 Uiso R . . . .
H381 H 0.0874 0.4620 0.6360 0.0290 1.0000 Uiso R . . . .
N8 N 0.19139(9) 0.7438(3) 0.32732(12) 0.0206 0.757(3) Uani D U P 1 1
N9 N 0.00771(11) 0.8175(3) 0.40856(18) 0.0205 0.757(3) Uani D U P 1 1
N10 N -0.18256(10) 1.07734(19) 0.31863(10) 0.0207 0.757(3) Uani D U P 1 1
C21 C 0.20537(10) 0.7017(3) 0.40442(13) 0.0220 0.757(3) Uani D U P 1 1
C22 C 0.16272(9) 0.6983(4) 0.44464(15) 0.0249 0.757(3) Uani D U P 1 1
C23 C 0.10337(9) 0.7378(3) 0.40472(13) 0.0203 0.757(3) Uani D U P 1 1
C24 C 0.08929(10) 0.7794(3) 0.32503(13) 0.0234 0.757(3) Uani D U P 1 1
C25 C 0.13382(9) 0.7783(3) 0.28688(14) 0.0232 0.757(3) Uani D U P 1 1
C26 C 0.05499(10) 0.7396(3) 0.44277(16) 0.0196 0.757(3) Uani D U P 1 1
C27 C 0.05855(12) 0.6617(3) 0.50996(18) 0.0190 0.757(3) Uani D U P 1 1
C29 C -0.03614(12) 0.7520(3) 0.50948(19) 0.0217 0.757(3) Uani D U P 1 1
C30 C -0.03649(11) 0.8244(3) 0.44141(16) 0.0198 0.757(3) Uani D U P 1 1
C31 C -0.16090(11) 0.9921(2) 0.27726(13) 0.0223 0.757(3) Uani D U P 1 1
C32 C -0.11343(11) 0.9085(3) 0.31619(12) 0.0206 0.757(3) Uani D U P 1 1
C33 C -0.08876(11) 0.9100(3) 0.40057(12) 0.0204 0.757(3) Uani D U P 1 1
C34 C -0.11422(11) 0.9897(3) 0.44405(13) 0.0237 0.757(3) Uani D U P 1 1
C35 C -0.16152(11) 1.0730(3) 0.40050(11) 0.0233 0.757(3) Uani D U P 1 1
H211 H 0.2450 0.6747 0.4329 0.0258 0.757(3) Uiso R . P 1 1
H221 H 0.1746 0.6686 0.4979 0.0290 0.757(3) Uiso R . P 1 1
H241 H 0.0499 0.8076 0.2956 0.0280 0.757(3) Uiso R . P 1 1
H251 H 0.1227 0.8020 0.2308 0.0271 0.757(3) Uiso R . P 1 1
H271 H 0.0917 0.6050 0.5311 0.0240 0.757(3) Uiso R . P 1 1
H291 H -0.0675 0.7604 0.5306 0.0262 0.757(3) Uiso R . P 1 1
H311 H -0.1785 0.9895 0.2199 0.0270 0.757(3) Uiso R . P 1 1
H321 H -0.0993 0.8508 0.2852 0.0244 0.757(3) Uiso R . P 1 1
H341 H -0.1008 0.9878 0.5004 0.0283 0.757(3) Uiso R . P 1 1
H351 H -0.1778 1.1286 0.4299 0.0273 0.757(3) Uiso R . P 1 1
N108 N 0.1947(3) 0.7523(6) 0.3312(4) 0.0222 0.243(3) Uani D U P 1 2
N109 N 0.0120(3) 0.8363(7) 0.4188(5) 0.0267 0.243(3) Uani D U P 1 2
N110 N -0.17344(19) 1.1104(6) 0.3343(3) 0.0220 0.243(3) Uani D U P 1 2
C121 C 0.1891(3) 0.6541(6) 0.3785(4) 0.0251 0.243(3) Uani D U P 1 2
C122 C 0.1453(3) 0.6505(6) 0.4169(4) 0.0235 0.243(3) Uani D U P 1 2
C123 C 0.1065(2) 0.7542(6) 0.4101(4) 0.0230 0.243(3) Uani D U P 1 2
C124 C 0.1126(3) 0.8566(5) 0.3627(4) 0.0228 0.243(3) Uani D U P 1 2
C125 C 0.1578(3) 0.8539(6) 0.3254(4) 0.0237 0.243(3) Uani D U P 1 2
C126 C 0.0579(2) 0.7532(6) 0.4479(4) 0.0234 0.243(3) Uani D U P 1 2
C127 C 0.0588(3) 0.6668(8) 0.5102(5) 0.0215 0.243(3) Uani D U P 1 2
C129 C -0.0345(3) 0.7571(7) 0.5118(5) 0.0243 0.243(3) Uani D U P 1 2
C130 C -0.0340(2) 0.8400(6) 0.4483(4) 0.0265 0.243(3) Uani D U P 1 2
C131 C -0.1161(2) 1.1289(5) 0.3360(4) 0.0235 0.243(3) Uani D U P 1 2
C132 C -0.0687(2) 1.0458(5) 0.3757(4) 0.0242 0.243(3) Uani D U P 1 2
C133 C -0.0828(2) 0.9360(5) 0.4112(4) 0.0282 0.243(3) Uani D U P 1 2
C134 C -0.1428(2) 0.9140(6) 0.4041(5) 0.0323 0.243(3) Uani D U P 1 2
C135 C -0.1891(2) 1.0023(6) 0.3647(4) 0.0327 0.243(3) Uani D U P 1 2
H1211 H 0.2163 0.5857 0.3873 0.0331 0.243(3) Uiso R . P 1 2
H1221 H 0.1422 0.5785 0.4472 0.0320 0.243(3) Uiso R . P 1 2
H1241 H 0.0870 0.9273 0.3557 0.0320 0.243(3) Uiso R . P 1 2
H1251 H 0.1617 0.9254 0.2949 0.0320 0.243(3) Uiso R . P 1 2
H1271 H 0.0909 0.6085 0.5293 0.0270 0.243(3) Uiso R . P 1 2
H1291 H -0.0663 0.7617 0.5325 0.0321 0.243(3) Uiso R . P 1 2
H1311 H -0.1079 1.2001 0.3098 0.0350 0.243(3) Uiso R . P 1 2
H1321 H -0.0290 1.0636 0.3781 0.0351 0.243(3) Uiso R . P 1 2
H1341 H -0.1526 0.8394 0.4270 0.0451 0.243(3) Uiso R . P 1 2
H1351 H -0.2296 0.9858 0.3591 0.0452 0.243(3) Uiso R . P 1 2
C39 C 0.34484(15) 1.2685(3) -0.3171(3) 0.0487 1.0000 Uani . . . . .
O1 O 0.39965(9) 1.20387(19) -0.31140(13) 0.0324 1.0000 Uani . . . . .
H3 H 0.4221 1.2451 -0.3295 0.0510 1.0000 Uiso R . . . .
H391 H 0.3536 1.3536 -0.2943 0.0776 1.0000 Uiso R . . . .
H392 H 0.3240 1.2209 -0.2862 0.0769 1.0000 Uiso R . . . .
H393 H 0.3202 1.2720 -0.3733 0.0776 1.0000 Uiso R . . . .
O2 O 0.10347(10) 0.2870(2) 0.83686(14) 0.0436 1.0000 Uani D U . . .
H4 H 0.0803 0.2273 0.8380 0.0667 1.0000 Uiso R . . . .
C40 C 0.16785(11) 0.2719(5) 0.8805(3) 0.0549 0.789(8) Uani D U P 2 1
H401 H 0.1831 0.3570 0.9107 0.0894 0.789(8) Uiso R . P 2 1
H402 H 0.1740 0.1997 0.9189 0.0895 0.789(8) Uiso R . P 2 1
H403 H 0.1874 0.2548 0.8386 0.0892 0.789(8) Uiso R . P 2 1
C140 C 0.1511(6) 0.2204(16) 0.8164(12) 0.0532 0.211(8) Uani D U P 2 2
H1401 H 0.1794 0.2829 0.8093 0.0740 0.211(8) Uiso R . P 2 2
H1402 H 0.1721 0.1608 0.8587 0.0739 0.211(8) Uiso R . P 2 2
H1403 H 0.1342 0.1739 0.7664 0.0739 0.211(8) Uiso R . P 2 2

loop_
_atom_site_aniso_label
_atom_site_aniso_U_11
_atom_site_aniso_U_22
_atom_site_aniso_U_33
_atom_site_aniso_U_23
_atom_site_aniso_U_13
_atom_site_aniso_U_12
Co1 0.00985(10) 0.02551(15) 0.01767(13) 0.00028(12) 0.00634(9) -0.00101(11)
N1 0.0146(8) 0.0404(13) 0.0263(10) 0.0089(9) 0.0095(7) 0.0047(8)
N2 0.0180(8) 0.0256(10) 0.0331(11) 0.0013(9) 0.0120(8) 0.0016(7)
N3 0.0145(7) 0.0235(10) 0.0215(9) 0.0004(7) 0.0095(6) 0.0006(7)
N4 0.0144(7) 0.0215(9) 0.0174(8) -0.0009(7) 0.0075(6) 0.0014(6)
N5 0.0134(7) 0.0239(9) 0.0190(9) -0.0014(7) 0.0061(6) -0.0003(7)
N6 0.0239(9) 0.0359(12) 0.0226(10) 0.0066(9) 0.0138(8) 0.0054(8)
N7 0.0222(9) 0.0266(10) 0.0210(9) 0.0060(8) 0.0057(7) -0.0003(8)
N11 0.0229(9) 0.0308(11) 0.0269(10) -0.0014(9) 0.0137(8) -0.0002(8)
N12 0.0274(10) 0.0271(11) 0.0328(11) 0.0061(9) 0.0132(9) -0.0012(8)
C1 0.0122(9) 0.0361(14) 0.0319(13) 0.0024(11) 0.0068(8) -0.0022(9)
C2 0.0138(8) 0.0209(11) 0.0327(12) -0.0062(10) 0.0068(8) -0.0010(8)
C3 0.0192(9) 0.0225(11) 0.0271(11) 0.0025(9) 0.0131(8) 0.0035(8)
C4 0.0206(9) 0.0238(11) 0.0259(11) 0.0021(9) 0.0146(8) 0.0010(8)
C5 0.0133(8) 0.0257(11) 0.0148(9) -0.0001(8) 0.0061(7) 0.0011(8)
C6 0.0189(9) 0.0250(11) 0.0244(11) 0.0026(9) 0.0112(8) 0.0042(8)
C7 0.0200(9) 0.0237(11) 0.0272(11) 0.0029(9) 0.0133(8) 0.0010(8)
C8 0.0137(8) 0.0199(10) 0.0172(9) -0.0034(8) 0.0072(7) -0.0006(7)
C9 0.0156(8) 0.0208(10) 0.0181(9) -0.0004(8) 0.0080(7) 0.0018(7)
C10 0.0134(8) 0.0180(10) 0.0159(9) -0.0021(7) 0.0065(7) -0.0019(7)
C11 0.0135(8) 0.0223(10) 0.0184(9) -0.0022(8) 0.0078(7) -0.0006(8)
C12 0.0119(8) 0.0196(10) 0.0191(10) -0.0011(8) 0.0062(7) -0.0003(7)
C13 0.0142(8) 0.0212(11) 0.0221(10) -0.0021(8) 0.0058(7) -0.0027(8)
C14 0.0129(8) 0.0233(11) 0.0194(10) -0.0025(8) 0.0053(7) -0.0011(7)
C15 0.0146(8) 0.0233(11) 0.0169(9) -0.0016(8) 0.0075(7) 0.0002(8)
C16 0.0176(9) 0.0294(12) 0.0337(13) 0.0087(10) 0.0124(9) 0.0021(9)
C17 0.0148(9) 0.0321(13) 0.0365(13) 0.0100(11) 0.0122(9) 0.0035(9)
C18 0.0151(8) 0.0229(11) 0.0173(10) -0.0010(8) 0.0068(7) -0.0028(8)
C19 0.0297(12) 0.0418(15) 0.0244(12) 0.0102(11) 0.0151(10) 0.0062(11)
C20 0.0177(9) 0.0204(10) 0.0229(11) -0.0013(9) 0.0076(8) -0.0029(8)
C28 0.0151(8) 0.0252(10) 0.0204(9) -0.0036(8) 0.0075(7) -0.0019(7)
C36 0.0157(8) 0.0229(11) 0.0207(10) -0.0037(8) 0.0076(7) -0.0033(8)
C37 0.0309(12) 0.0328(14) 0.0319(13) 0.0027(11) 0.0178(10) -0.0013(10)
C38 0.0202(9) 0.0233(11) 0.0298(12) -0.0006(9) 0.0123(9) -0.0038(8)
S1 0.0330(4) 0.0442(5) 0.1143(9) 0.0415(6) 0.0237(5) 0.0008(3)
S2 0.0404(4) 0.0233(3) 0.0360(4) 0.0045(3) 0.0025(3) 0.0035(3)
N8 0.0131(10) 0.0298(14) 0.0209(11) 0.0051(11) 0.0082(8) 0.0036(11)
N9 0.0125(11) 0.0346(15) 0.0159(13) 0.0011(12) 0.0067(9) 0.0033(10)
N10 0.0130(9) 0.0322(13) 0.0158(10) -0.0035(9) 0.0036(8) 0.0057(8)
C21 0.0137(11) 0.0363(17) 0.0168(11) 0.0015(11) 0.0060(9) 0.0064(11)
C22 0.0160(10) 0.0424(18) 0.0176(13) 0.0033(13) 0.0076(9) 0.0081(12)
C23 0.0124(10) 0.0298(15) 0.0195(12) 0.0017(12) 0.0064(10) 0.0021(11)
C24 0.0148(10) 0.0344(16) 0.0225(12) 0.0069(12) 0.0083(9) 0.0051(11)
C25 0.0139(9) 0.0336(15) 0.0238(13) 0.0077(12) 0.0084(9) 0.0048(11)
C26 0.0122(12) 0.0291(15) 0.0177(14) -0.0011(12) 0.0053(10) 0.0007(11)
C27 0.0133(14) 0.0256(17) 0.0182(15) -0.0018(13) 0.0052(11) 0.0001(14)
C29 0.0174(15) 0.0292(17) 0.0214(16) -0.0001(13) 0.0101(14) 0.0021(11)
C30 0.0145(12) 0.0292(15) 0.0178(13) -0.0017(11) 0.0083(10) 0.0041(10)
C31 0.0214(12) 0.0278(14) 0.0183(12) -0.0032(10) 0.0072(9) 0.0042(10)
C32 0.0210(11) 0.0243(13) 0.0193(11) -0.0027(10) 0.0102(9) 0.0036(10)
C33 0.0153(11) 0.0289(14) 0.0191(11) 0.0005(11) 0.0085(9) 0.0042(10)
C34 0.0238(12) 0.0327(15) 0.0166(12) 0.0013(11) 0.0093(10) 0.0082(11)
C35 0.0220(12) 0.0323(15) 0.0173(10) -0.0017(11) 0.0089(10) 0.0088(11)
N108 0.013(3) 0.032(3) 0.025(3) 0.001(3) 0.0105(19) 0.003(3)
N109 0.020(3) 0.035(4) 0.025(4) -0.005(3) 0.008(3) 0.008(3)
N110 0.0149(19) 0.029(2) 0.023(2) -0.0061(16) 0.0077(15) 0.0097(15)
C121 0.017(3) 0.031(4) 0.028(3) 0.002(3) 0.009(3) 0.002(3)
C122 0.020(3) 0.026(3) 0.026(3) 0.002(3) 0.011(3) 0.002(3)
C123 0.021(3) 0.027(3) 0.022(3) -0.001(3) 0.010(3) 0.004(3)
C124 0.020(3) 0.027(3) 0.025(3) 0.000(3) 0.013(2) 0.004(3)
C125 0.019(3) 0.029(3) 0.027(3) 0.003(3) 0.013(2) 0.004(3)
C126 0.019(3) 0.031(4) 0.020(3) -0.005(3) 0.008(3) 0.005(3)
C127 0.015(3) 0.029(4) 0.022(4) -0.006(3) 0.008(3) 0.003(4)
C129 0.016(4) 0.032(4) 0.025(4) -0.006(3) 0.007(4) 0.003(2)
C130 0.019(3) 0.036(4) 0.025(4) -0.004(3) 0.007(3) 0.004(3)
C131 0.016(2) 0.030(3) 0.025(3) -0.002(3) 0.008(2) 0.004(2)
C132 0.013(3) 0.033(3) 0.026(3) -0.002(3) 0.007(2) 0.003(2)
C133 0.018(3) 0.037(3) 0.029(3) 0.002(3) 0.007(3) 0.003(2)
C134 0.019(3) 0.039(4) 0.041(4) 0.012(3) 0.013(3) 0.008(3)
C135 0.021(3) 0.039(3) 0.040(4) 0.007(3) 0.011(3) 0.011(3)
C39 0.0373(15) 0.0404(17) 0.076(2) 0.0061(17) 0.0287(16) 0.0041(14)
O1 0.0292(9) 0.0278(10) 0.0407(11) 0.0101(8) 0.0123(8) 0.0013(7)
O2 0.0441(11) 0.0389(12) 0.0442(12) 0.0089(10) 0.0099(9) -0.0114(9)
C40 0.0425(14) 0.062(3) 0.056(3) 0.007(2) 0.0111(17) -0.0132(19)
C140 0.049(4) 0.052(5) 0.056(5) 0.005(4) 0.014(4) -0.007(4)

loop_
_atom_type_symbol
_atom_type_scat_dispersion_real
_atom_type_scat_dispersion_imag
_atom_type_scat_Cromer_Mann_a1
_atom_type_scat_Cromer_Mann_b1
_atom_type_scat_Cromer_Mann_a2
_atom_type_scat_Cromer_Mann_b2
_atom_type_scat_Cromer_Mann_a3
_atom_type_scat_Cromer_Mann_b3
_atom_type_scat_Cromer_Mann_a4
_atom_type_scat_Cromer_Mann_b4
_atom_type_scat_Cromer_Mann_c
_atom_type_scat_source
C 0.0033 0.0016 2.3100 20.8439 1.0200 10.2075 1.5886 0.5687 0.8650 51.6512 0.2156 'International Tables Vol C 4.2.6.8 and 6.1.1.4'
H 0.0000 0.0000 0.4930 10.5109 0.3229 26.1257 0.1402 3.1424 0.0408 57.7998 0.0030 'International Tables Vol C 4.2.6.8 and 6.1.1.4'
N 0.0061 0.0033 12.2126 0.0057 3.1322 9.8933 2.0125 28.9975 1.1663 0.5826 -11.5290 'International Tables Vol C 4.2.6.8 and 6.1.1.4'
S 0.1246 0.1234 6.9053 1.4679 5.2034 22.2151 1.4379 0.2536 1.5863 56.1720 0.8669 'International Tables Vol C 4.2.6.8 and 6.1.1.4'
Co 0.3494 0.9721 12.2841 4.2791 7.3409 0.2784 4.0034 13.5359 2.3488 71.1692 1.0118 'International Tables Vol C 4.2.6.8 and 6.1.1.4'
O 0.0106 0.0060 3.0485 13.2771 2.2868 5.7011 1.5463 0.3239 0.8670 32.9089 0.2508 'International Tables Vol C 4.2.6.8 and 6.1.1.4'

loop_
_geom_angle_atom_site_label_1
_geom_angle_site_symmetry_1
_geom_angle_atom_site_label_2
_geom_angle_atom_site_label_3
_geom_angle_site_symmetry_3
_geom_angle
_geom_angle_publ_flag
N5 3_655 Co1 N10 3_545 175.81(8) yes
N5 3_655 Co1 N1 . 88.87(8) yes
N10 3_545 Co1 N1 . 95.28(9) yes
N5 3_655 Co1 N2 . 89.78(8) yes
N10 3_545 Co1 N2 . 86.07(9) yes
N1 . Co1 N2 . 178.50(9) yes
N5 3_655 Co1 N3 . 86.54(7) yes
N10 3_545 Co1 N3 . 92.99(8) yes
N1 . Co1 N3 . 88.50(8) yes
N2 . Co1 N3 . 92.06(8) yes
N5 3_655 Co1 N8 . 95.11(10) yes
N10 3_545 Co1 N8 . 85.53(11) yes
N1 . Co1 N8 . 89.24(8) yes
N2 . Co1 N8 . 90.24(8) yes
N3 . Co1 N8 . 177.18(7) yes
N5 3_655 Co1 N110 3_545 172.56(19) yes
N5 3_655 Co1 N1 . 88.87(8) yes
N110 3_545 Co1 N1 . 83.79(19) yes
N5 3_655 Co1 N2 . 89.78(8) yes
N110 3_545 Co1 N2 . 97.57(19) yes
N1 . Co1 N2 . 178.50(9) yes
N5 3_655 Co1 N3 . 86.54(7) yes
N110 3_545 Co1 N3 . 92.03(17) yes
N1 . Co1 N3 . 88.50(8) yes
N2 . Co1 N3 . 92.06(8) yes
N5 3_655 Co1 N108 . 92.0(2) yes
N110 3_545 Co1 N108 . 89.1(3) yes
N1 . Co1 N108 . 88.82(16) yes
N2 . Co1 N108 . 90.58(16) yes
N3 . Co1 N108 . 176.98(17) yes
Co1 . N1 C1 . 156.85(18) yes
Co1 . N2 C2 . 154.79(19) yes
Co1 . N3 C3 . 119.30(15) yes
Co1 . N3 C7 . 121.88(15) yes
C3 . N3 C7 . 116.92(19) yes
C8 . N4 C12 . 117.30(19) yes
Co1 3_645 N5 C13 . 119.20(16) yes
Co1 3_645 N5 C17 . 123.64(14) yes
C13 . N5 C17 . 116.86(19) yes
C18 . N6 C19 . 105.1(2) yes
C19 . N7 C20 . 107.2(2) yes
C19 . N7 H1 . 126.0 no
C20 . N7 H1 . 126.6 no
C36 . N11 C37 . 105.3(2) yes
C37 . N12 C38 . 107.2(2) yes
C37 . N12 H2 . 126.7 no
C38 . N12 H2 . 125.9 no
N1 . C1 S1 . 177.5(3) yes
N2 . C2 S2 . 178.0(2) yes
N3 . C3 C4 . 123.4(2) yes
N3 . C3 H21 . 118.0 no
C4 . C3 H21 . 118.6 no
C3 . C4 C5 . 119.6(2) yes
C3 . C4 H41 . 119.8 no
C5 . C4 H41 . 120.6 no
C4 . C5 C6 . 117.39(19) yes
C4 . C5 C8 . 121.1(2) yes
C6 . C5 C8 . 121.5(2) yes
C5 . C6 C7 . 119.4(2) yes
C5 . C6 H61 . 120.9 no
C7 . C6 H61 . 119.7 no
C6 . C7 N3 . 123.3(2) yes
C6 . C7 H71 . 119.1 no
N3 . C7 H71 . 117.7 no
C5 . C8 N4 . 116.56(19) yes
C5 . C8 C9 . 120.41(19) yes
N4 . C8 C9 . 123.02(19) yes
C8 . C9 C10 . 119.67(19) yes
C8 . C9 H91 . 119.5 no
C10 . C9 H91 . 120.8 no
C9 . C10 C11 . 117.7(2) yes
C9 . C10 C18 . 119.99(19) yes
C11 . C10 C18 . 122.26(18) yes
C10 . C11 C12 . 119.00(18) yes
C10 . C11 H111 . 120.2 no
C12 . C11 H111 . 120.8 no
C11 . C12 N4 . 123.24(19) yes
C11 . C12 C15 . 121.58(18) yes
N4 . C12 C15 . 115.18(19) yes
N5 . C13 C14 . 123.4(2) yes
N5 . C13 H131 . 117.3 no
C14 . C13 H131 . 119.3 no
C13 . C14 C15 . 119.80(19) yes
C13 . C14 H141 . 119.7 no
C15 . C14 H141 . 120.5 no
C12 . C15 C14 . 120.08(18) yes
C12 . C15 C16 . 123.3(2) yes
C14 . C15 C16 . 116.6(2) yes
C15 . C16 C17 . 119.7(2) yes
C15 . C16 H161 . 120.4 no
C17 . C16 H161 . 119.9 no
C16 . C17 N5 . 123.5(2) yes
C16 . C17 H171 . 119.0 no
N5 . C17 H171 . 117.4 no
C10 . C18 N6 . 123.0(2) yes
C10 . C18 C20 . 127.50(19) yes
N6 . C18 C20 . 109.4(2) yes
N7 . C19 N6 . 112.2(2) yes
N7 . C19 H191 . 123.2 no
N6 . C19 H191 . 124.6 no
C18 . C20 N7 . 106.0(2) yes
C18 . C20 H201 . 128.8 no
N7 . C20 H201 . 125.2 no
C36 . C28 C27 . 120.61(17) yes
C36 . C28 C29 . 120.71(16) yes
C27 . C28 C29 . 118.65(19) yes
C36 . C28 C127 . 122.0(3) yes
C36 . C28 C129 . 121.1(3) yes
C127 . C28 C129 . 116.8(3) yes
C28 . C36 N11 . 122.72(19) yes
C28 . C36 C38 . 128.34(19) yes
N11 . C36 C38 . 108.9(2) yes
N12 . C37 N11 . 112.1(2) yes
N12 . C37 H371 . 123.0 no
N11 . C37 H371 . 124.9 no
N12 . C38 C36 . 106.4(2) yes
N12 . C38 H381 . 124.7 no
C36 . C38 H381 . 128.9 no
Co1 . N8 C21 . 126.03(13) yes
Co1 . N8 C25 . 114.16(12) yes
C21 . N8 C25 . 118.55(15) yes
C26 . N9 C30 . 118.79(18) yes
Co1 3_555 N10 C31 . 119.70(12) yes
Co1 3_555 N10 C35 . 121.81(12) yes
C31 . N10 C35 . 118.45(14) yes
N8 . C21 C22 . 122.17(18) yes
N8 . C21 H211 . 119.6 no
C22 . C21 H211 . 118.2 no
C21 . C22 C23 . 120.11(19) yes
C21 . C22 H221 . 119.0 no
C23 . C22 H221 . 120.9 no
C22 . C23 C24 . 117.24(17) yes
C22 . C23 C26 . 124.07(16) yes
C24 . C23 C26 . 118.69(16) yes
C23 . C24 C25 . 120.24(18) yes
C23 . C24 H241 . 120.4 no
C25 . C24 H241 . 119.3 no
C24 . C25 N8 . 121.57(18) yes
C24 . C25 H251 . 119.1 no
N8 . C25 H251 . 119.3 no
C23 . C26 N9 . 116.47(17) yes
C23 . C26 C27 . 121.42(16) yes
N9 . C26 C27 . 122.10(17) yes
C26 . C27 C28 . 119.10(18) yes
C26 . C27 H271 . 119.8 no
C28 . C27 H271 . 121.0 no
C28 . C29 C30 . 118.33(18) yes
C28 . C29 H291 . 121.6 no
C30 . C29 H291 . 120.1 no
C29 . C30 N9 . 123.00(17) yes
C29 . C30 C33 . 119.88(16) yes
N9 . C30 C33 . 117.09(17) yes
N10 . C31 C32 . 122.14(18) yes
N10 . C31 H311 . 118.5 no
C32 . C31 H311 . 119.4 no
C31 . C32 C33 . 119.32(19) yes
C31 . C32 H321 . 119.7 no
C33 . C32 H321 . 121.0 no
C30 . C33 C32 . 118.96(17) yes
C30 . C33 C34 . 122.13(18) yes
C32 . C33 C34 . 118.90(17) yes
C33 . C34 C35 . 118.50(19) yes
C33 . C34 H341 . 120.7 no
C35 . C34 H341 . 120.8 no
C34 . C35 N10 . 122.29(18) yes
C34 . C35 H351 . 118.4 no
N10 . C35 H351 . 119.3 no
Co1 . N108 C121 . 119.3(3) yes
Co1 . N108 C125 . 122.7(3) yes
C121 . N108 C125 . 116.8(3) yes
C126 . N109 C130 . 121.2(3) yes
Co1 3_555 N110 C131 . 120.6(3) yes
Co1 3_555 N110 C135 . 116.2(3) yes
C131 . N110 C135 . 120.8(3) yes
N108 . C121 C122 . 123.3(3) yes
N108 . C121 H1211 . 118.7 no
C122 . C121 H1211 . 118.0 no
C121 . C122 C123 . 120.0(3) yes
C121 . C122 H1221 . 120.0 no
C123 . C122 H1221 . 120.0 no
C122 . C123 C124 . 117.0(3) yes
C122 . C123 C126 . 122.0(3) yes
C124 . C123 C126 . 121.0(3) yes
C123 . C124 C125 . 120.0(3) yes
C123 . C124 H1241 . 119.8 no
C125 . C124 H1241 . 120.2 no
C124 . C125 N108 . 122.7(3) yes
C124 . C125 H1251 . 118.3 no
N108 . C125 H1251 . 119.1 no
C123 . C126 N109 . 117.4(3) yes
C123 . C126 C127 . 122.0(3) yes
N109 . C126 C127 . 120.6(3) yes
C126 . C127 C28 . 120.4(3) yes
C126 . C127 H1271 . 119.5 no
C28 . C127 H1271 . 120.1 no
C28 . C129 C130 . 120.8(3) yes
C28 . C129 H1291 . 119.9 no
C130 . C129 H1291 . 119.3 no
C129 . C130 N109 . 120.1(3) yes
C129 . C130 C133 . 123.3(3) yes
N109 . C130 C133 . 116.6(3) yes
N110 . C131 C132 . 122.9(3) yes
N110 . C131 H1311 . 118.4 no
C132 . C131 H1311 . 118.7 no
C131 . C132 C133 . 117.6(3) yes
C131 . C132 H1321 . 120.8 no
C133 . C132 H1321 . 121.6 no
C130 . C133 C132 . 118.9(3) yes
C130 . C133 C134 . 122.2(3) yes
C132 . C133 C134 . 118.6(3) yes
C133 . C134 C135 . 121.7(3) yes
C133 . C134 H1341 . 119.0 no
C135 . C134 H1341 . 119.3 no
C134 . C135 N110 . 118.0(3) yes
C134 . C135 H1351 . 121.1 no
N110 . C135 H1351 . 120.9 no
O1 . C39 H391 . 110.1 no
O1 . C39 H392 . 109.0 no
H391 . C39 H392 . 108.5 no
O1 . C39 H393 . 108.1 no
H391 . C39 H393 . 111.0 no
H392 . C39 H393 . 110.1 no
C39 . O1 H3 . 113.8 no
H4 . O2 C40 . 118.5 no
H4 . O2 C140 . 101.9 no
O2 . C40 H401 . 107.2 no
O2 . C40 H402 . 109.2 no
H401 . C40 H402 . 111.3 no
O2 . C40 H403 . 106.5 no
H401 . C40 H403 . 111.2 no
H402 . C40 H403 . 111.1 no
O2 . C140 H1401 . 108.9 no
O2 . C140 H1402 . 110.9 no
H1401 . C140 H1402 . 109.7 no
O2 . C140 H1403 . 110.3 no
H1401 . C140 H1403 . 108.4 no
H1402 . C140 H1403 . 108.7 no

loop_
_geom_bond_atom_site_label_1
_geom_bond_atom_site_label_2
_geom_bond_site_symmetry_2
_geom_bond_distance
_geom_bond_publ_flag
Co1 N5 3_655 2.1953(19) yes
Co1 N10 3_545 2.2228(10) yes
Co1 N1 . 2.063(2) yes
Co1 N2 . 2.062(2) yes
Co1 N3 . 2.2188(18) yes
Co1 N8 . 2.2242(10) yes
Co1 N5 3_655 2.1953(19) yes
Co1 N110 3_545 2.2225(11) yes
Co1 N1 . 2.063(2) yes
Co1 N2 . 2.062(2) yes
Co1 N3 . 2.2188(18) yes
Co1 N108 . 2.2278(11) yes
N1 C1 . 1.156(4) yes
N2 C2 . 1.165(3) yes
N3 C3 . 1.343(3) yes
N3 C7 . 1.342(3) yes
N4 C8 . 1.348(3) yes
N4 C12 . 1.346(3) yes
N5 C13 . 1.345(3) yes
N5 C17 . 1.333(3) yes
N6 C18 . 1.383(3) yes
N6 C19 . 1.321(3) yes
N7 C19 . 1.345(3) yes
N7 C20 . 1.369(3) yes
N7 H1 . 0.862 no
N11 C36 . 1.389(3) yes
N11 C37 . 1.311(4) yes
N12 C37 . 1.341(3) yes
N12 C38 . 1.364(3) yes
N12 H2 . 0.872 no
C1 S1 . 1.615(3) yes
C2 S2 . 1.624(3) yes
C3 C4 . 1.383(3) yes
C3 H21 . 0.925 no
C4 C5 . 1.390(3) yes
C4 H41 . 0.931 no
C5 C6 . 1.391(3) yes
C5 C8 . 1.482(3) yes
C6 C7 . 1.392(3) yes
C6 H61 . 0.941 no
C7 H71 . 0.944 no
C8 C9 . 1.388(3) yes
C9 C10 . 1.393(3) yes
C9 H91 . 0.926 no
C10 C11 . 1.398(3) yes
C10 C18 . 1.459(3) yes
C11 C12 . 1.396(3) yes
C11 H111 . 0.932 no
C12 C15 . 1.485(3) yes
C13 C14 . 1.382(3) yes
C13 H131 . 0.933 no
C14 C15 . 1.394(3) yes
C14 H141 . 0.937 no
C15 C16 . 1.395(3) yes
C16 C17 . 1.385(3) yes
C16 H161 . 0.915 no
C17 H171 . 0.920 no
C18 C20 . 1.376(3) yes
C19 H191 . 0.921 no
C20 H201 . 0.935 no
C28 C36 . 1.470(3) yes
C28 C27 . 1.3945(10) yes
C28 C29 . 1.3932(10) yes
C28 C36 . 1.470(3) yes
C28 C127 . 1.3955(11) yes
C28 C129 . 1.3957(11) yes
C36 C38 . 1.364(3) yes
C37 H371 . 0.935 no
C38 H381 . 0.925 no
N8 C21 . 1.3422(10) yes
N8 C25 . 1.3409(10) yes
N9 C26 . 1.3378(10) yes
N9 C30 . 1.3369(10) yes
N10 C31 . 1.3415(10) yes
N10 C35 . 1.3425(10) yes
C21 C22 . 1.3944(10) yes
C21 H211 . 0.935 no
C22 C23 . 1.3881(10) yes
C22 H221 . 0.926 no
C23 C24 . 1.3822(10) yes
C23 C26 . 1.4867(10) yes
C24 C25 . 1.4066(10) yes
C24 H241 . 0.938 no
C25 H251 . 0.953 no
C26 C27 . 1.4003(10) yes
C27 H271 . 0.944 no
C29 C30 . 1.3997(10) yes
C29 H291 . 0.926 no
C30 C33 . 1.4850(10) yes
C31 C32 . 1.3922(10) yes
C31 H311 . 0.944 no
C32 C33 . 1.3856(10) yes
C32 H321 . 0.936 no
C33 C34 . 1.3815(10) yes
C34 C35 . 1.4083(10) yes
C34 H341 . 0.924 no
C35 H351 . 0.931 no
N108 C121 . 1.3430(11) yes
N108 C125 . 1.3441(11) yes
N109 C126 . 1.3374(11) yes
N109 C130 . 1.3372(11) yes
N110 C131 . 1.3419(11) yes
N110 C135 . 1.3417(11) yes
C121 C122 . 1.3943(11) yes
C121 H1211 . 0.931 no
C122 C123 . 1.3866(11) yes
C122 H1221 . 0.932 no
C123 C124 . 1.3824(11) yes
C123 C126 . 1.4874(11) yes
C124 C125 . 1.4099(11) yes
C124 H1241 . 0.929 no
C125 H1251 . 0.934 no
C126 C127 . 1.4015(11) yes
C127 H1271 . 0.934 no
C129 C130 . 1.4018(11) yes
C129 H1291 . 0.929 no
C130 C133 . 1.4876(11) yes
C131 C132 . 1.3924(11) yes
C131 H1311 . 0.921 no
C132 C133 . 1.3871(11) yes
C132 H1321 . 0.931 no
C133 C134 . 1.3830(11) yes
C134 C135 . 1.4096(11) yes
C134 H1341 . 0.934 no
C135 H1351 . 0.932 no
C39 O1 . 1.419(4) yes
C39 H391 . 0.962 no
C39 H392 . 0.970 no
C39 H393 . 0.955 no
O1 H3 . 0.816 no
O2 H4 . 0.827 no
O2 C40 . 1.4478(11) yes
O2 H4 . 0.827 no
O2 C140 . 1.4505(11) yes
C40 H401 . 1.028 no
C40 H402 . 0.982 no
C40 H403 . 0.996 no
C140 H1401 . 0.963 no
C140 H1402 . 0.961 no
C140 H1403 . 0.956 no

loop_
_geom_hbond_atom_site_label_D
_geom_hbond_atom_site_label_H
_geom_hbond_atom_site_label_A
_geom_hbond_site_symmetry_A
_geom_hbond_angle_DHA
_geom_hbond_distance_DH
_geom_hbond_distance_HA
_geom_hbond_distance_DA
_geom_hbond_publ_flag
N7 H1 O1 . 168 0.86 1.91 2.758(5) yes
N12 H2 O2 . 169 0.87 1.89 2.750(5) yes
C3 H21 C1 . 145 0.92 2.52 3.324(5) yes
C6 H61 O1 4_565 134 0.94 2.58 3.304(5) yes
C24 H241 C37 4_564 145 0.94 2.59 3.403(5) yes
C31 H311 C121 3_555 130 0.94 2.37 3.067(5) yes
C32 H321 O2 2_566 157 0.94 2.53 3.416(5) yes
C32 H321 C140 2_566 123 0.94 1.92 2.555(5) yes
C121 H1211 N2 . 122 0.93 2.50 3.098(5) yes
C121 H1211 C2 . 148 0.93 2.36 3.190(5) yes
C131 H1311 C25 3_555 140 0.92 1.78 2.560(5) yes
O1 H3 N6 3_654 167 0.82 1.91 2.708(5) yes
O2 H4 N11 3_546 176 0.83 1.88 2.705(5) yes
C140 H1403 C31 2_566 132 0.96 2.06 2.796(5) yes
C140 H1403 C32 2_566 174 0.96 1.60 2.555(5) yes
